data_8102331
loop_
_publ_author_name
'Gino Bentivoglio'
'Gerhard Laus'
'Volker Kahlenberg'
'Gerhard Nauer'
'Herwig Schottenberger'

_publ_section_title
;
 Crystal structure of bis(hydroxylammonium) 5,5'-azo-tetrazolate
 dihydrate, (NH3OH)2(C2N10) &#x00B7; 2H2O
;
_journal_issue 4
_journal_name_full 'Zeitschrift f\"ur Kristallographie - New Crystal Structures'
_journal_page_first 425
_journal_volume 223
_journal_year 2008
_chemical_formula_moiety 'C2 N10, 2(H4 N O), 2(H2 O)'
_chemical_formula_sum 'C2 H12 N12 O4'
_chemical_formula_weight 268.2
_space_group_IT_number 15
_symmetry_cell_setting monoclinic
_symmetry_Int_Tables_number 15
_symmetry_space_group_name_Hall '-C 2yc'
_symmetry_space_group_name_H-M 'C 1 2/c 1'
_atom_sites_solution_hydrogens geom
_atom_sites_solution_primary direct
_atom_sites_solution_secondary difmap
_audit_conform_dict_location ftp://ftp.iucr.org/pub/cif_core.dic
_audit_conform_dict_name cif_core.dic
_audit_conform_dict_version 2.3
_audit_creation_date 2007-09-04T14:56:12-00:00
_audit_creation_method 'WinGX routine CIF_UPDATE'
_cell_angle_alpha 90
_cell_angle_beta 124.300(14)
_cell_angle_gamma 90
_cell_formula_units_Z 4
_cell_length_a 20.620(4)
_cell_length_b 4.3100(8)
_cell_length_c 15.051(3)
_cell_measurement_reflns_used 998
_cell_measurement_temperature 173
_cell_measurement_theta_max 25.04
_cell_measurement_theta_min 1.64
_cell_volume 1105.0(4)
_computing_cell_refinement 'STOE X-AREA'
_computing_data_collection 'STOE X-AREA'
_computing_data_reduction 'STOE X-RED'
_computing_structure_refinement 'SHELXL-97 (Sheldrick, 1997)'
_computing_structure_solution 'SIR2002 (Burla et al., 2003)'
_diffrn_ambient_temperature 173
_diffrn_detector 'image plate (34 cm diameter)'
_diffrn_detector_area_resol_mean 6.67
_diffrn_measured_fraction_theta_full 0.99
_diffrn_measured_fraction_theta_max 0.99
_diffrn_measurement_device '2-circle goniometer'
_diffrn_measurement_device_type 'STOE IPDS 2'
_diffrn_measurement_method 'rotation method'
_diffrn_radiation_monochromator 'plane graphite'
_diffrn_radiation_type 'Mo K\a'
_diffrn_radiation_wavelength 0.71073
_diffrn_reflns_av_R_equivalents 0.0197
_diffrn_reflns_av_unetI/netI 0.0135
_diffrn_reflns_limit_h_max 24
_diffrn_reflns_limit_h_min -24
_diffrn_reflns_limit_k_max 5
_diffrn_reflns_limit_k_min -4
_diffrn_reflns_limit_l_max 17
_diffrn_reflns_limit_l_min -17
_diffrn_reflns_number 3305
_diffrn_reflns_theta_full 25.02
_diffrn_reflns_theta_max 25.04
_diffrn_reflns_theta_min 1.64
_diffrn_source 'sealed X-ray tube, 12 x 0.4 mm long-fine focus'
_exptl_absorpt_coefficient_mu 0.143
_exptl_absorpt_correction_type none
_exptl_crystal_colour yellow
_exptl_crystal_density_diffrn 1.612
_exptl_crystal_density_method 'not measured'
_exptl_crystal_description fragment
_exptl_crystal_F_000 560
_exptl_crystal_size_max 0.32
_exptl_crystal_size_mid 0.16
_exptl_crystal_size_min 0.16
_refine_diff_density_max 0.184
_refine_diff_density_min -0.161
_refine_diff_density_rms 0.035
_refine_ls_extinction_method none
_refine_ls_goodness_of_fit_ref 1.109
_refine_ls_hydrogen_treatment mixed
_refine_ls_matrix_type full
_refine_ls_number_parameters 92
_refine_ls_number_reflns 970
_refine_ls_number_restraints 3
_refine_ls_restrained_S_all 1.113
_refine_ls_R_factor_all 0.0305
_refine_ls_R_factor_gt 0.0276
_refine_ls_shift/su_max 0
_refine_ls_shift/su_mean 0
_refine_ls_structure_factor_coef Fsqd
_refine_ls_weighting_details 'calc w=1/[\s^2^(Fo^2^)+(0.0314P)^2^+0.8972P] where P=(Fo^2^+2Fc^2^)/3'
_refine_ls_weighting_scheme calc
_refine_ls_wR_factor_gt 0.0698
_refine_ls_wR_factor_ref 0.071
_reflns_number_gt 895
_reflns_number_total 970
_reflns_threshold_expression >2sigma(I)
_cod_data_source_file 1267-2374.cff
_cod_data_source_block GB_612_2
_cod_original_sg_symbol_H-M 'C 2/c'
_cod_database_code 8102331

loop_
_symmetry_equiv_pos_as_xyz
x,y,z
-x,y,1/2-z
-x,-y,-z
x,-y,1/2+z
1/2+x,1/2+y,z
1/2-x,1/2+y,1/2-z
1/2-x,1/2-y,-z
1/2+x,1/2-y,1/2+z

loop_
_atom_site_label
_atom_site_type_symbol
_atom_site_fract_x
_atom_site_fract_y
_atom_site_fract_z
_atom_site_U_iso_or_equiv
_atom_site_adp_type
_atom_site_occupancy
_atom_site_symmetry_multiplicity
_atom_site_calc_flag
_atom_site_refinement_flags
_atom_site_disorder_assembly
_atom_site_disorder_group
N4 N 0.21143(6) 0.8568(3) 0.35579(8) 0.0201(3) Uani 1 1 d . . .
N5 N 0.15360(6) 0.6781(3) 0.27996(8) 0.0208(3) Uani 1 1 d . . .
N1 N 0.08965(6) 0.7171(3) 0.27942(9) 0.0217(3) Uani 1 1 d . . .
N6 N 0.21477(6) 1.2233(3) 0.48336(8) 0.0194(3) Uani 1 1 d . . .
N2 N 0.10450(6) 0.9223(3) 0.35533(9) 0.0215(3) Uani 1 1 d . . .
C3 C 0.17925(7) 1.0030(3) 0.40011(10) 0.0178(3) Uani 1 1 d . . .
N7 N 0.13260(6) 0.4179(3) 0.08944(9) 0.0211(3) Uani 1 1 d . . .
H7A H 0.1392 0.528 0.1456 0.032 Uiso 1 1 calc R . .
H7B H 0.0992 0.5217 0.027 0.032 Uiso 1 1 calc R . .
H7C H 0.1798 0.3935 0.0985 0.032 Uiso 1 1 calc R . .
O1 O 0.10074(6) 0.1231(2) 0.08518(8) 0.0290(3) Uani 1 1 d . . .
H1 H 0.0647 0.1433 0.095 0.044 Uiso 1 1 calc R . .
O2 O 0.01163(5) 0.3142(2) 0.39091(7) 0.0225(3) Uani 1 1 d D . .
H22 H -0.0103(10) 0.439(4) 0.3376(13) 0.046(5) Uiso 1 1 d D . .
H21 H 0.0373(11) 0.179(4) 0.3788(16) 0.060(6) Uiso 1 1 d D . .

loop_
_atom_site_aniso_label
_atom_site_aniso_U_11
_atom_site_aniso_U_22
_atom_site_aniso_U_33
_atom_site_aniso_U_23
_atom_site_aniso_U_13
_atom_site_aniso_U_12
N4 0.0183(5) 0.0222(6) 0.0185(5) -0.0029(4) 0.0095(5) -0.0022(4)
N5 0.0185(5) 0.0232(6) 0.0187(5) -0.0021(5) 0.0092(4) -0.0018(4)
N1 0.0191(5) 0.0238(6) 0.0206(5) -0.0030(5) 0.0102(4) -0.0012(5)
N6 0.0171(5) 0.0203(6) 0.0186(5) -0.0007(4) 0.0088(4) -0.0010(4)
N2 0.0184(5) 0.0232(6) 0.0216(6) -0.0042(5) 0.0104(5) -0.0018(5)
C3 0.0165(6) 0.0185(7) 0.0171(6) 0.0008(5) 0.0086(5) 0.0000(5)
N7 0.0194(5) 0.0229(6) 0.0222(6) -0.0013(5) 0.0124(5) -0.0016(5)
O1 0.0332(6) 0.0217(5) 0.0411(6) -0.0024(4) 0.0263(5) -0.0035(4)
O2 0.0202(5) 0.0256(6) 0.0207(5) 0.0029(4) 0.0109(4) 0.0051(4)

loop_
_atom_type_symbol
_atom_type_description
_atom_type_scat_dispersion_real
_atom_type_scat_dispersion_imag
_atom_type_scat_source
N N 0.0061 0.0033 'International Tables Vol C Tables 4.2.6.8 and 6.1.1.4'
O O 0.0106 0.006 'International Tables Vol C Tables 4.2.6.8 and 6.1.1.4'
H H 0 0 'International Tables Vol C Tables 4.2.6.8 and 6.1.1.4'
C C 0.0033 0.0016 'International Tables Vol C Tables 4.2.6.8 and 6.1.1.4'

loop_
_geom_angle_atom_site_label_1
_geom_angle_atom_site_label_2
_geom_angle_atom_site_label_3
_geom_angle
_geom_angle_site_symmetry_1
_geom_angle_site_symmetry_3
_geom_angle_publ_flag
N5 N4 C3 104.08(10) . . ?
N1 N5 N4 109.78(10) . . ?
N5 N1 N2 109.33(10) . . ?
N6 N6 C3 112.44(13) 7_576 . ?
C3 N2 N1 104.30(10) . . ?
N2 C3 N4 112.51(11) . . ?
N2 C3 N6 120.00(11) . . ?
N4 C3 N6 127.49(11) . . ?
O1 N7 H7A 109.5 . . ?
O1 N7 H7B 109.5 . . ?
H7A N7 H7B 109.5 . . ?
O1 N7 H7C 109.5 . . ?
H7A N7 H7C 109.5 . . ?
H7B N7 H7C 109.5 . . ?
N7 O1 H1 109.5 . . ?
H22 O2 H21 106.7(15) . . ?

loop_
_geom_bond_atom_site_label_1
_geom_bond_atom_site_label_2
_geom_bond_distance
_geom_bond_site_symmetry_2
_geom_bond_publ_flag
N4 N5 1.3356(15) . ?
N4 C3 1.3348(17) . ?
N5 N1 1.3248(15) . ?
N1 N2 1.3369(16) . ?
N6 N6 1.263(2) 7_576 ?
N6 C3 1.4051(17) . ?
N2 C3 1.3342(16) . ?
N7 O1 1.4150(14) . ?
N7 H7A 0.91 . ?
N7 H7B 0.91 . ?
N7 H7C 0.91 . ?
O1 H1 0.84 . ?
O2 H22 0.854(14) . ?
O2 H21 0.873(15) . ?
